data_4316017
loop_
_publ_author_name
'Guangfeng Hou'
'Lihua Bi'
'Bao Li'
'Lixin Wu'

_publ_section_title
;
 Reaction Controlled Assemblies of Polyoxotungstates (-molybdates) and
 Coordination Polymers
;
_journal_name_full 'Inorganic Chemistry'
_journal_page_first 6474
_journal_page_last 6483
_journal_paper_doi 10.1021/ic1001495
_journal_volume 49
_journal_year 2010
_chemical_formula_moiety 'C56 H56 Cu3 N16 O40 P W12'
_chemical_formula_sum 'C56 H56 Cu3 N16 O40 P W12'
_chemical_formula_weight 4020.96
_chemical_name_systematic
; 
 ? 
;
_space_group_IT_number 2
_symmetry_cell_setting triclinic
_symmetry_space_group_name_Hall '-P 1'
_symmetry_space_group_name_H-M 'P -1'
_atom_sites_solution_hydrogens geom
_atom_sites_solution_primary direct
_atom_sites_solution_secondary difmap
_audit_creation_method SHELXL-97
_cell_angle_alpha 114.410(9)
_cell_angle_beta 90.010(12)
_cell_angle_gamma 106.630(13)
_cell_formula_units_Z 1
_cell_length_a 11.073(4)
_cell_length_b 13.660(4)
_cell_length_c 15.848(4)
_cell_measurement_reflns_used 18195
_cell_measurement_temperature 291(2)
_cell_measurement_theta_max 27.51
_cell_measurement_theta_min 3.16
_cell_volume 2072.2(11)
_computing_cell_refinement 'RAPID-AUTO (Rigaku Corporation, 1998)'
_computing_data_collection 'RAPID-AUTO (Rigaku Corporation, 1998)'
_computing_data_reduction 'CrystalStructure (Rigaku/MSC and Rigaku Corporation, 2002)'
_computing_molecular_graphics 'SHELXTL (Sheldrick, 2008)'
_computing_publication_material SHELXL-97
_computing_structure_refinement 'SHELXL-97 (Sheldrick, 2008)'
_computing_structure_solution 'SHELXS-97 (Sheldrick, 2008)'
_diffrn_ambient_temperature 291(2)
_diffrn_measured_fraction_theta_full 0.960
_diffrn_measured_fraction_theta_max 0.960
_diffrn_measurement_device_type 'Rigaku RAXIS-RAPID'
_diffrn_measurement_method '\w scan'
_diffrn_radiation_monochromator graphite
_diffrn_radiation_source 'fine-focus sealed tube'
_diffrn_radiation_type MoK\a
_diffrn_radiation_wavelength 0.71073
_diffrn_reflns_av_R_equivalents 0.0525
_diffrn_reflns_av_sigmaI/netI 0.0693
_diffrn_reflns_limit_h_max 13
_diffrn_reflns_limit_h_min -13
_diffrn_reflns_limit_k_max 16
_diffrn_reflns_limit_k_min -14
_diffrn_reflns_limit_l_max 18
_diffrn_reflns_limit_l_min -18
_diffrn_reflns_number 15737
_diffrn_reflns_theta_full 25.00
_diffrn_reflns_theta_max 25.00
_diffrn_reflns_theta_min 3.11
_diffrn_standards_decay_% 0
_diffrn_standards_interval_count 0
_diffrn_standards_interval_time 0
_diffrn_standards_number 0
_exptl_absorpt_coefficient_mu 17.443
_exptl_absorpt_correction_T_max 0.1717
_exptl_absorpt_correction_T_min 0.1337
_exptl_absorpt_correction_type multi-scan
_exptl_absorpt_process_details 'ABSCOR (Higashi, 1995)'
_exptl_crystal_colour yellow
_exptl_crystal_density_diffrn 3.222
_exptl_crystal_density_method 'not measured'
_exptl_crystal_description block
_exptl_crystal_F_000 1814
_exptl_crystal_size_max 0.19
_exptl_crystal_size_mid 0.17
_exptl_crystal_size_min 0.16
_refine_diff_density_max 4.752
_refine_diff_density_min -3.193
_refine_diff_density_rms 0.374
_refine_ls_extinction_method none
_refine_ls_goodness_of_fit_ref 1.270
_refine_ls_hydrogen_treatment constr
_refine_ls_matrix_type full
_refine_ls_number_parameters 601
_refine_ls_number_reflns 7004
_refine_ls_number_restraints 152
_refine_ls_restrained_S_all 1.270
_refine_ls_R_factor_all 0.0720
_refine_ls_R_factor_gt 0.0677
_refine_ls_shift/su_max 0.001
_refine_ls_shift/su_mean 0.000
_refine_ls_structure_factor_coef Fsqd
_refine_ls_weighting_details 'calc w=1/[\s^2^(Fo^2^)+(0.0000P)^2^+128.7552P] where P=(Fo^2^+2Fc^2^)/3'
_refine_ls_weighting_scheme calc
_refine_ls_wR_factor_gt 0.1551
_refine_ls_wR_factor_ref 0.1570
_reflns_number_gt 6583
_reflns_number_total 7004
_reflns_threshold_expression >2sigma(I)
_cod_data_source_file ic1001495_si_002_3.cif
_cod_data_source_block Compound-3
_cod_database_code 4316017

loop_
_symmetry_equiv_pos_as_xyz
'x, y, z'
'-x, -y, -z'

loop_
_atom_site_label
_atom_site_type_symbol
_atom_site_fract_x
_atom_site_fract_y
_atom_site_fract_z
_atom_site_U_iso_or_equiv
_atom_site_adp_type
_atom_site_occupancy
_atom_site_symmetry_multiplicity
_atom_site_calc_flag
_atom_site_refinement_flags
_atom_site_disorder_assembly
_atom_site_disorder_group
Cu1 Cu 0.5132(9) 0.0271(7) 0.0371(6) 0.069(2) Uani 0.50 1 d PU . .
C1 C 0.464(4) 0.020(3) -0.177(2) 0.092(12) Uani 1 1 d DU . .
H1 H 0.3982 -0.0480 -0.2053 0.110 Uiso 1 1 calc R . .
C2 C 0.512(4) 0.080(3) -0.225(3) 0.085(11) Uani 1 1 d DU . .
H2 H 0.4933 0.0643 -0.2875 0.102 Uiso 1 1 calc R . .
C3 C 0.595(4) 0.170(3) -0.1566(18) 0.078(11) Uani 1 1 d . . .
H3 H 0.6424 0.2332 -0.1653 0.093 Uiso 1 1 calc R . .
C4 C 0.688(3) 0.236(3) 0.0072(19) 0.052(7) Uani 1 1 d . . .
H4A H 0.6433 0.2318 0.0588 0.063 Uiso 1 1 calc R . .
H4B H 0.7088 0.3131 0.0143 0.063 Uiso 1 1 calc R . .
C5 C 0.811(2) 0.2103(19) 0.0148(14) 0.030(5) Uani 1 1 d U . .
C6 C 0.837(3) 0.118(2) -0.0574(16) 0.043(6) Uani 1 1 d . . .
H6 H 0.7775 0.0705 -0.1101 0.051 Uiso 1 1 calc R . .
C7 C 0.951(2) 0.098(2) -0.0500(15) 0.039(6) Uani 1 1 d . . .
H7 H 0.9667 0.0354 -0.0960 0.046 Uiso 1 1 calc R . .
C8 C 1.0436(19) 0.1738(18) 0.0274(14) 0.026(5) Uani 1 1 d . . .
C9 C 1.018(2) 0.260(2) 0.0962(18) 0.041(6) Uani 1 1 d U . .
H9 H 1.0804 0.3095 0.1471 0.050 Uiso 1 1 calc R . .
C10 C 0.904(3) 0.277(2) 0.0935(17) 0.042(6) Uani 1 1 d . . .
H10 H 0.8862 0.3335 0.1449 0.051 Uiso 1 1 calc R . .
C11 C 1.171(2) 0.1525(18) 0.0294(17) 0.038(6) Uani 1 1 d . . .
H11A H 1.1902 0.1495 0.0878 0.046 Uiso 1 1 calc R . .
H11B H 1.1652 0.0797 -0.0212 0.046 Uiso 1 1 calc R . .
C12 C 1.374(2) 0.3191(19) 0.0820(14) 0.035(5) Uani 1 1 d . . .
H12 H 1.3897 0.3321 0.1440 0.042 Uiso 1 1 calc R . .
C13 C 1.448(3) 0.376(2) 0.0399(17) 0.047(7) Uani 1 1 d . . .
H13 H 1.5254 0.4340 0.0659 0.056 Uiso 1 1 calc R . .
C14 C 1.386(2) 0.331(2) -0.0509(15) 0.034(5) Uani 1 1 d . . .
H14 H 1.4157 0.3565 -0.0957 0.041 Uiso 1 1 calc R . .
C15 C 1.122(2) -0.0936(18) -0.224(2) 0.040(6) Uani 1 1 d . . .
H15 H 1.0995 -0.0895 -0.1666 0.048 Uiso 1 1 calc R . .
C16 C 1.131(2) -0.194(2) -0.3024(18) 0.038(6) Uani 1 1 d . . .
H16 H 1.1115 -0.2668 -0.3070 0.045 Uiso 1 1 calc R . .
C17 C 1.174(2) -0.157(2) -0.3669(16) 0.039(6) Uani 1 1 d . . .
H17 H 1.1916 -0.2010 -0.4254 0.046 Uiso 1 1 calc R . .
C18 C 1.219(2) 0.021(2) -0.3843(17) 0.036(5) Uani 1 1 d U . .
H18A H 1.2824 -0.0004 -0.4242 0.044 Uiso 1 1 calc R . .
H18B H 1.2564 0.0997 -0.3397 0.044 Uiso 1 1 calc R . .
C19 C 1.1034(18) 0.0105(15) -0.4447(13) 0.019(4) Uani 1 1 d U . .
C20 C 0.998(2) -0.0848(19) -0.4775(16) 0.033(5) Uani 1 1 d . . .
H20 H 0.9979 -0.1444 -0.4632 0.039 Uiso 1 1 calc R . .
C21 C 1.105(2) 0.0947(19) -0.4703(19) 0.039(6) Uani 1 1 d . . .
H21 H 1.1770 0.1582 -0.4520 0.046 Uiso 1 1 calc R . .
C22 C 0.908(3) 0.099(2) -0.2884(19) 0.049(7) Uani 1 1 d U . .
H22 H 0.8931 0.0240 -0.2989 0.059 Uiso 1 1 calc R . .
C23 C 0.830(3) 0.136(2) -0.3283(17) 0.041(6) Uani 1 1 d U . .
H23 H 0.7537 0.0937 -0.3682 0.049 Uiso 1 1 calc R . .
C24 C 0.890(3) 0.246(2) -0.296(2) 0.053(7) Uani 1 1 d U . .
H24 H 0.8629 0.2961 -0.3105 0.064 Uiso 1 1 calc R . .
C25 C 1.081(2) 0.3839(17) -0.1795(16) 0.033(5) Uani 1 1 d U . .
H25A H 1.0930 0.4321 -0.2118 0.040 Uiso 1 1 calc R . .
H25B H 1.1631 0.3756 -0.1683 0.040 Uiso 1 1 calc R . .
C26 C 1.037(2) 0.4419(16) -0.0856(14) 0.031(5) Uani 1 1 d . . .
C27 C 0.925(3) 0.467(2) -0.083(2) 0.050(7) Uani 1 1 d U . .
H27 H 0.8713 0.4421 -0.1381 0.060 Uiso 1 1 calc R . .
C28 C 1.107(3) 0.469(2) -0.0035(19) 0.053(7) Uani 1 1 d . . .
H28 H 1.1778 0.4449 -0.0053 0.063 Uiso 1 1 calc R . .
Cu2 Cu 1.1439(3) 0.1567(3) -0.17235(19) 0.0412(7) Uani 1 1 d . . .
N1 N 0.514(3) 0.060(2) -0.087(2) 0.076(8) Uani 1 1 d DU . .
N2 N 0.606(2) 0.1648(17) -0.0756(17) 0.047(6) Uani 1 1 d . . .
N3 N 1.2783(18) 0.2461(14) -0.0651(12) 0.029(4) Uani 1 1 d . . .
N4 N 1.2731(16) 0.2399(14) 0.0202(11) 0.025(4) Uani 1 1 d U . .
N5 N 1.1499(17) -0.0090(14) -0.2487(12) 0.029(4) Uani 1 1 d . . .
N6 N 1.1879(17) -0.0489(15) -0.3336(12) 0.028(4) Uani 1 1 d . . .
N7 N 1.0063(18) 0.1830(14) -0.2341(12) 0.028(4) Uani 1 1 d . . .
N8 N 0.994(2) 0.2746(14) -0.2389(13) 0.035(5) Uani 1 1 d . . .
O1 O 0.5191(15) 0.1030(13) 0.4586(12) 0.037(4) Uani 1 1 d U . .
O2 O 0.1724(17) 0.1319(14) 0.2469(11) 0.043(4) Uani 1 1 d U . .
O3 O 0.4254(18) 0.263(2) 0.2686(14) 0.066(7) Uani 1 1 d . . .
O4 O 0.4113(18) 0.5419(16) 0.2973(13) 0.074(8) Uani 1 1 d . . .
O5 O 0.3580(15) 0.1898(18) 0.3983(13) 0.047(5) Uani 1 1 d . . .
O6 O 0.2497(17) 0.3611(14) 0.3004(12) 0.042(4) Uani 1 1 d . . .
O7 O 0.585(2) 0.4401(16) 0.2649(15) 0.062(5) Uani 1 1 d U . .
O8 O 0.8266(18) 0.5117(14) 0.5477(11) 0.042(4) Uani 1 1 d . . .
O9 O 0.5946(15) 0.2487(17) 0.3725(12) 0.044(5) Uani 1 1 d . . .
O10 O 0.6669(18) 0.3286(16) 0.5525(12) 0.065(7) Uani 1 1 d . . .
O11 O 0.1817(18) 0.2905(13) 0.4301(12) 0.045(5) Uani 1 1 d . . .
O12 O 0.6477(14) 0.2403(13) 0.1982(10) 0.033(3) Uani 1 1 d U . .
O13 O 0.6300(15) 0.6364(13) 0.2408(9) 0.034(4) Uani 1 1 d . . .
O14 O 0.9801(16) 0.6171(15) 0.4494(13) 0.048(5) Uani 1 1 d . . .
O15 O 0.759(2) 0.4262(17) 0.3688(15) 0.066(6) Uani 1 1 d U . .
O16 O 0.5748(18) 0.7239(16) 0.4226(12) 0.057(5) Uani 1 1 d U . .
O17 O 0.751(2) 0.6282(17) 0.3875(15) 0.066(6) Uani 1 1 d U . .
O18 O 0.151(2) 0.5232(16) 0.2905(11) 0.061(6) Uani 1 1 d . . .
O19 O 0.463(2) 0.5683(18) 0.4496(15) 0.008(4) Uani 0.50 1 d PU . .
O20 O 0.368(2) 0.445(2) 0.4499(16) 0.013(5) Uani 0.50 1 d PU . .
O21 O 0.474(2) 0.3792(18) 0.4317(14) 0.007(4) Uani 0.50 1 d PU . .
O22 O 0.594(3) 0.497(2) 0.4277(19) 0.026(6) Uani 0.50 1 d PU . .
P1 P 0.5000 0.5000 0.5000 0.0299(18) Uani 1 2 d S . .
W1 W 0.51127(9) 0.22956(6) 0.47235(6) 0.0258(2) Uani 1 1 d . . .
W2 W 0.58779(9) 0.59277(7) 0.32310(6) 0.0304(2) Uani 1 1 d . . .
W3 W 0.60300(9) 0.32549(7) 0.29704(5) 0.0254(2) Uani 1 1 d . . .
W4 W 0.26318(7) 0.51788(7) 0.36005(5) 0.0210(2) Uani 1 1 d . . .
W5 W 0.27796(7) 0.24875(6) 0.33048(5) 0.01808(19) Uani 1 1 d . . .
W6 W 0.82618(8) 0.57759(7) 0.46449(6) 0.0250(2) Uani 1 1 d . . .

loop_
_atom_site_aniso_label
_atom_site_aniso_U_11
_atom_site_aniso_U_22
_atom_site_aniso_U_33
_atom_site_aniso_U_23
_atom_site_aniso_U_13
_atom_site_aniso_U_12
Cu1 0.067(3) 0.068(3) 0.077(3) 0.036(2) 0.0122(19) 0.0227(19)
C1 0.087(14) 0.083(14) 0.103(15) 0.030(10) 0.013(10) 0.038(10)
C2 0.085(14) 0.087(14) 0.084(14) 0.028(9) 0.001(9) 0.042(10)
C3 0.12(3) 0.10(3) 0.016(13) 0.006(15) 0.000(16) 0.07(2)
C4 0.051(17) 0.071(19) 0.041(15) 0.019(15) 0.018(13) 0.036(15)
C5 0.028(8) 0.041(9) 0.020(8) 0.018(7) 0.011(7) 0.002(7)
C6 0.057(17) 0.048(15) 0.018(11) 0.007(11) -0.014(11) 0.021(13)
C7 0.045(14) 0.035(13) 0.020(11) 0.000(10) -0.002(10) 0.008(11)
C8 0.018(10) 0.032(11) 0.024(11) 0.019(9) 0.002(8) -0.009(9)
C9 0.037(9) 0.035(9) 0.042(9) 0.017(7) 0.004(8) -0.003(7)
C10 0.074(19) 0.030(12) 0.029(12) 0.017(11) 0.014(13) 0.019(13)
C11 0.044(14) 0.020(11) 0.033(12) 0.007(10) -0.006(11) -0.008(10)
C12 0.061(16) 0.035(12) 0.014(10) 0.012(9) -0.006(10) 0.019(12)
C13 0.058(17) 0.030(13) 0.031(13) 0.006(11) -0.021(12) -0.005(12)
C14 0.051(15) 0.048(14) 0.020(11) 0.025(11) 0.006(10) 0.026(12)
C15 0.029(12) 0.022(11) 0.059(16) 0.009(11) 0.002(12) 0.008(10)
C16 0.025(12) 0.032(12) 0.057(16) 0.017(12) -0.003(11) 0.014(10)
C17 0.049(15) 0.050(15) 0.023(11) 0.009(11) -0.004(11) 0.035(13)
C18 0.037(9) 0.032(8) 0.037(9) 0.017(7) 0.005(7) 0.004(7)
C19 0.020(7) 0.012(7) 0.016(7) 0.007(6) 0.004(6) -0.007(6)
C20 0.025(11) 0.032(12) 0.044(13) 0.027(11) -0.003(10) -0.001(9)
C21 0.031(12) 0.026(11) 0.060(16) 0.018(12) -0.004(11) 0.011(10)
C22 0.058(11) 0.042(10) 0.046(10) 0.021(8) 0.002(8) 0.012(8)
C23 0.046(9) 0.047(9) 0.029(9) 0.007(7) 0.003(7) 0.027(8)
C24 0.061(11) 0.054(10) 0.052(10) 0.024(8) -0.003(8) 0.026(8)
C25 0.042(9) 0.024(8) 0.033(9) 0.005(6) 0.020(7) 0.021(7)
C26 0.066(16) 0.016(10) 0.016(10) 0.007(8) 0.017(11) 0.020(10)
C27 0.060(11) 0.040(9) 0.047(10) 0.016(8) 0.003(8) 0.014(8)
C28 0.09(2) 0.028(13) 0.051(17) 0.018(12) 0.014(16) 0.030(14)
Cu2 0.059(2) 0.0383(16) 0.0223(14) 0.0125(12) -0.0084(13) 0.0110(15)
N1 0.075(11) 0.067(11) 0.099(12) 0.038(8) 0.008(9) 0.036(9)
N2 0.045(13) 0.029(11) 0.074(16) 0.032(11) 0.015(12) 0.008(10)
N3 0.037(11) 0.020(9) 0.026(9) 0.010(8) 0.004(8) 0.005(8)
N4 0.029(7) 0.031(7) 0.012(6) 0.006(6) -0.004(6) 0.008(6)
N5 0.033(10) 0.023(9) 0.026(10) 0.005(8) -0.006(8) 0.010(8)
N6 0.031(10) 0.030(10) 0.018(9) 0.003(8) -0.004(7) 0.012(8)
N7 0.049(12) 0.021(9) 0.025(9) 0.015(8) 0.020(9) 0.022(8)
N8 0.055(13) 0.016(8) 0.029(10) 0.000(8) 0.016(9) 0.020(9)
O1 0.039(7) 0.030(6) 0.056(8) 0.024(6) -0.003(6) 0.019(6)
O2 0.056(8) 0.035(7) 0.024(6) 0.011(6) -0.006(6) -0.005(6)
O3 0.053(12) 0.15(2) 0.070(13) 0.090(15) 0.050(11) 0.074(14)
O4 0.046(11) 0.054(12) 0.049(11) -0.019(9) 0.034(10) -0.025(9)
O5 0.027(9) 0.101(15) 0.060(11) 0.065(12) 0.029(8) 0.040(10)
O6 0.064(12) 0.047(10) 0.050(10) 0.036(9) 0.041(9) 0.045(9)
O7 0.068(9) 0.052(8) 0.073(9) 0.029(7) -0.032(7) 0.024(7)
O8 0.071(12) 0.042(9) 0.034(9) 0.021(8) 0.012(9) 0.040(9)
O9 0.033(9) 0.091(14) 0.047(10) 0.053(11) 0.012(8) 0.039(10)
O10 0.050(11) 0.060(12) 0.026(9) -0.017(9) 0.023(9) -0.012(9)
O11 0.082(13) 0.038(9) 0.052(11) 0.037(9) 0.048(10) 0.045(9)
O12 0.035(7) 0.042(7) 0.015(6) 0.000(5) 0.008(5) 0.023(6)
O13 0.048(10) 0.045(9) 0.011(7) 0.019(7) 0.006(7) 0.009(8)
O14 0.042(10) 0.047(10) 0.056(11) 0.017(9) 0.033(9) 0.024(8)
O15 0.079(10) 0.055(9) 0.067(9) 0.031(7) -0.028(7) 0.019(7)
O16 0.047(8) 0.058(8) 0.036(8) -0.003(6) 0.019(7) 0.011(7)
O17 0.078(10) 0.049(8) 0.070(9) 0.028(7) -0.028(7) 0.017(7)
O18 0.112(17) 0.062(12) 0.018(8) 0.001(8) -0.009(9) 0.067(13)
O19 0.008(5) 0.008(5) 0.008(5) 0.004(3) 0.001(2) 0.001(2)
O20 0.012(8) 0.019(9) 0.010(8) 0.009(7) -0.005(7) 0.003(7)
O21 0.012(8) 0.005(8) 0.002(8) 0.001(6) -0.001(7) 0.000(6)
O22 0.026(10) 0.030(10) 0.026(10) 0.013(8) -0.003(8) 0.013(8)
P1 0.041(5) 0.028(4) 0.022(4) 0.010(3) 0.002(4) 0.015(4)
W1 0.0411(5) 0.0149(4) 0.0248(5) 0.0082(3) 0.0105(4) 0.0141(4)
W2 0.0468(6) 0.0288(5) 0.0138(4) 0.0149(4) 0.0022(4) 0.0006(4)
W3 0.0424(5) 0.0262(4) 0.0096(4) 0.0014(3) 0.0037(4) 0.0233(4)
W4 0.0196(4) 0.0294(4) 0.0141(4) 0.0086(3) -0.0030(3) 0.0091(3)
W5 0.0200(4) 0.0146(4) 0.0130(4) 0.0009(3) -0.0038(3) 0.0035(3)
W6 0.0161(4) 0.0295(5) 0.0301(5) 0.0150(4) -0.0014(3) 0.0049(3)

loop_
_atom_type_symbol
_atom_type_description
_atom_type_scat_dispersion_real
_atom_type_scat_dispersion_imag
_atom_type_scat_source
C C 0.0033 0.0016 'International Tables Vol C Tables 4.2.6.8 and 6.1.1.4'
H H 0.0000 0.0000 'International Tables Vol C Tables 4.2.6.8 and 6.1.1.4'
N N 0.0061 0.0033 'International Tables Vol C Tables 4.2.6.8 and 6.1.1.4'
O O 0.0106 0.0060 'International Tables Vol C Tables 4.2.6.8 and 6.1.1.4'
Cu Cu 0.3201 1.2651 'International Tables Vol C Tables 4.2.6.8 and 6.1.1.4'
P P 0.1023 0.0942 'International Tables Vol C Tables 4.2.6.8 and 6.1.1.4'
W W -0.8490 6.8722 'International Tables Vol C Tables 4.2.6.8 and 6.1.1.4'

loop_
_geom_angle_atom_site_label_1
_geom_angle_atom_site_label_2
_geom_angle_atom_site_label_3
_geom_angle
_geom_angle_site_symmetry_1
_geom_angle_site_symmetry_3
_geom_angle_publ_flag
Cu1 Cu1 N1 105.1(15) 2_655 2_655 ?
Cu1 Cu1 N1 46.4(11) 2_655 . ?
N1 Cu1 N1 151.5(7) 2_655 . ?
C2 C1 N1 119(4) . . ?
C2 C1 H1 120.7 . . ?
N1 C1 H1 120.7 . . ?
C3 C2 C1 99(4) . . ?
C3 C2 H2 130.3 . . ?
C1 C2 H2 130.3 . . ?
N2 C3 C2 116(4) . . ?
N2 C3 H3 122.1 . . ?
C2 C3 H3 122.1 . . ?
N2 C4 C5 115(2) . . ?
N2 C4 H4A 108.4 . . ?
C5 C4 H4A 108.4 . . ?
N2 C4 H4B 108.4 . . ?
C5 C4 H4B 108.4 . . ?
H4A C4 H4B 107.5 . . ?
C10 C5 C6 117(2) . . ?
C10 C5 C4 122(2) . . ?
C6 C5 C4 121(2) . . ?
C7 C6 C5 120(2) . . ?
C7 C6 H6 119.8 . . ?
C5 C6 H6 119.8 . . ?
C6 C7 C8 119(2) . . ?
C6 C7 H7 120.3 . . ?
C8 C7 H7 120.3 . . ?
C9 C8 C7 120(2) . . ?
C9 C8 C11 122(2) . . ?
C7 C8 C11 117(2) . . ?
C8 C9 C10 121(2) . . ?
C8 C9 H9 119.3 . . ?
C10 C9 H9 119.3 . . ?
C9 C10 C5 121(2) . . ?
C9 C10 H10 119.4 . . ?
C5 C10 H10 119.4 . . ?
N4 C11 C8 111.9(19) . . ?
N4 C11 H11A 109.2 . . ?
C8 C11 H11A 109.2 . . ?
N4 C11 H11B 109.2 . . ?
C8 C11 H11B 109.2 . . ?
H11A C11 H11B 107.9 . . ?
C13 C12 N4 109.1(19) . . ?
C13 C12 H12 125.5 . . ?
N4 C12 H12 125.5 . . ?
C12 C13 C14 106(2) . . ?
C12 C13 H13 127.1 . . ?
C14 C13 H13 127.1 . . ?
N3 C14 C13 111(2) . . ?
N3 C14 H14 124.6 . . ?
C13 C14 H14 124.6 . . ?
N5 C15 C16 109(2) . . ?
N5 C15 H15 125.7 . . ?
C16 C15 H15 125.7 . . ?
C17 C16 C15 104(2) . . ?
C17 C16 H16 127.9 . . ?
C15 C16 H16 127.9 . . ?
N6 C17 C16 109(2) . . ?
N6 C17 H17 125.6 . . ?
C16 C17 H17 125.6 . . ?
N6 C18 C19 113.2(17) . . ?
N6 C18 H18A 108.9 . . ?
C19 C18 H18A 108.9 . . ?
N6 C18 H18B 108.9 . . ?
C19 C18 H18B 108.9 . . ?
H18A C18 H18B 107.7 . . ?
C21 C19 C20 118(2) . . ?
C21 C19 C18 120.0(18) . . ?
C20 C19 C18 121.6(18) . . ?
C21 C20 C19 122(2) 2_754 . ?
C21 C20 H20 118.9 2_754 . ?
C19 C20 H20 118.9 . . ?
C20 C21 C19 119(2) 2_754 . ?
C20 C21 H21 120.3 2_754 . ?
C19 C21 H21 120.3 . . ?
N7 C22 C23 111(2) . . ?
N7 C22 H22 124.4 . . ?
C23 C22 H22 124.4 . . ?
C24 C23 C22 103(2) . . ?
C24 C23 H23 128.5 . . ?
C22 C23 H23 128.5 . . ?
N8 C24 C23 110(2) . . ?
N8 C24 H24 124.8 . . ?
C23 C24 H24 124.8 . . ?
N8 C25 C26 113.6(18) . . ?
N8 C25 H25A 108.8 . . ?
C26 C25 H25A 108.8 . . ?
N8 C25 H25B 108.8 . . ?
C26 C25 H25B 108.8 . . ?
H25A C25 H25B 107.7 . . ?
C28 C26 C27 119(2) . . ?
C28 C26 C25 121(2) . . ?
C27 C26 C25 120(2) . . ?
C26 C27 C28 119(3) . 2_765 ?
C26 C27 H27 120.6 . . ?
C28 C27 H27 120.6 2_765 . ?
C26 C28 C27 122(3) . 2_765 ?
C26 C28 H28 119.2 . . ?
C27 C28 H28 119.2 2_765 . ?
N3 Cu2 N7 137.0(7) . . ?
N3 Cu2 N5 112.6(7) . . ?
N7 Cu2 N5 110.3(7) . . ?
C1 N1 N2 100(3) . . ?
C1 N1 Cu1 119(3) . 2_655 ?
N2 N1 Cu1 139(2) . 2_655 ?
C1 N1 Cu1 146(3) . . ?
N2 N1 Cu1 114(2) . . ?
Cu1 N1 Cu1 28.5(7) 2_655 . ?
C3 N2 C4 132(3) . . ?
C3 N2 N1 106(3) . . ?
C4 N2 N1 122(2) . . ?
C14 N3 N4 104.1(16) . . ?
C14 N3 Cu2 131.1(14) . . ?
N4 N3 Cu2 124.5(13) . . ?
C12 N4 N3 110.1(17) . . ?
C12 N4 C11 130.4(18) . . ?
N3 N4 C11 119.4(17) . . ?
C15 N5 N6 105.9(18) . . ?
C15 N5 Cu2 128.5(16) . . ?
N6 N5 Cu2 125.6(14) . . ?
C17 N6 N5 112.3(19) . . ?
C17 N6 C18 126.5(19) . . ?
N5 N6 C18 120.5(17) . . ?
C22 N7 N8 106(2) . . ?
C22 N7 Cu2 121.2(16) . . ?
N8 N7 Cu2 132.7(16) . . ?
C24 N8 N7 110(2) . . ?
C24 N8 C25 131(2) . . ?
N7 N8 C25 120(2) . . ?
W3 O3 W5 139.9(12) . . ?
W2 O4 W4 139.7(13) . . ?
W1 O5 W5 139.2(11) . . ?
W5 O6 W4 139.4(10) . . ?
W2 O7 W3 139.8(12) . . ?
W6 O8 W4 142.2(9) . 2_666 ?
W3 O9 W1 141.2(9) . . ?
W4 O10 W1 138.7(13) 2_666 . ?
W5 O11 W6 139.8(9) . 2_666 ?
W3 O15 W6 139.1(13) . . ?
W2 O16 W1 141.4(11) . 2_666 ?
W2 O17 W6 137.8(12) . . ?
P1 O19 O20 53.5(10) . . ?
P1 O19 O21 52.5(10) . 2_666 ?
O20 O19 O21 91.4(14) . 2_666 ?
P1 O19 W4 126.0(11) . . ?
O20 O19 W4 72.5(11) . . ?
O21 O19 W4 138.3(13) 2_666 . ?
P1 O19 W1 123.9(12) . 2_666 ?
O20 O19 W1 138.0(14) . 2_666 ?
O21 O19 W1 71.4(10) 2_666 2_666 ?
W4 O19 W1 95.0(8) . 2_666 ?
P1 O19 W2 118.6(11) . . ?
O20 O19 W2 128.1(13) . . ?
O21 O19 W2 125.4(13) 2_666 . ?
W4 O19 W2 93.2(8) . . ?
W1 O19 W2 91.6(7) 2_666 . ?
P1 O20 O21 57.0(11) . . ?
P1 O20 O19 58.9(11) . . ?
O21 O20 O19 97.6(16) . . ?
P1 O20 O22 56.1(12) . 2_666 ?
O21 O20 O22 92.4(17) . 2_666 ?
O19 O20 O22 90.5(16) . 2_666 ?
P1 O20 W5 126.1(14) . . ?
O21 O20 W5 69.2(11) . . ?
O19 O20 W5 134.6(14) . . ?
O22 O20 W5 131.8(15) 2_666 . ?
P1 O20 W4 125.4(13) . . ?
O21 O20 W4 135.4(14) . . ?
O19 O20 W4 66.5(11) . . ?
O22 O20 W4 127.3(15) 2_666 . ?
W5 O20 W4 92.1(8) . . ?
P1 O21 O20 56.6(11) . . ?
P1 O21 O19 57.3(10) . 2_666 ?
O20 O21 O19 97.0(15) . 2_666 ?
P1 O21 O22 55.1(11) . . ?
O20 O21 O22 92.1(16) . . ?
O19 O21 O22 87.4(15) 2_666 . ?
P1 O21 W5 128.4(13) . . ?
O20 O21 W5 71.8(11) . . ?
O19 O21 W5 137.1(13) 2_666 . ?
O22 O21 W5 132.9(14) . . ?
P1 O21 W1 124.0(12) . . ?
O20 O21 W1 135.7(14) . . ?
O19 O21 W1 66.8(10) 2_666 . ?
O22 O21 W1 126.0(14) . . ?
W5 O21 W1 92.2(7) . . ?
P1 O22 O20 53.0(12) . 2_666 ?
P1 O22 O21 52.4(11) . . ?
O20 O22 O21 89.0(16) 2_666 . ?
P1 O22 W3 124.6(15) . . ?
O20 O22 W3 134.7(16) 2_666 . ?
O21 O22 W3 72.1(11) . . ?
P1 O22 W6 125.6(15) . . ?
O20 O22 W6 72.6(12) 2_666 . ?
O21 O22 W6 136.8(16) . . ?
W3 O22 W6 93.3(9) . . ?
P1 O22 W2 120.4(14) . . ?
O20 O22 W2 130.3(16) 2_666 . ?
O21 O22 W2 128.0(15) . . ?
W3 O22 W2 91.9(9) . . ?
W6 O22 W2 91.9(9) . . ?
O20 P1 O20 180.000(3) 2_666 . ?
O20 P1 O21 66.4(13) 2_666 2_666 ?
O20 P1 O21 113.6(13) . 2_666 ?
O20 P1 O21 113.6(12) 2_666 . ?
O20 P1 O21 66.4(13) . . ?
O21 P1 O21 180.0(12) 2_666 . ?
O20 P1 O22 109.0(13) 2_666 2_666 ?
O20 P1 O22 71.0(13) . 2_666 ?
O21 P1 O22 72.5(13) 2_666 2_666 ?
O21 P1 O22 107.5(13) . 2_666 ?
O20 P1 O22 71.0(13) 2_666 . ?
O20 P1 O22 109.0(13) . . ?
O21 P1 O22 107.5(13) 2_666 . ?
O21 P1 O22 72.5(13) . . ?
O22 P1 O22 180.000(7) 2_666 . ?
O20 P1 O19 112.4(12) 2_666 . ?
O20 P1 O19 67.6(12) . . ?
O21 P1 O19 70.3(11) 2_666 . ?
O21 P1 O19 109.7(11) . . ?
O22 P1 O19 104.0(13) 2_666 . ?
O22 P1 O19 76.0(13) . . ?
O20 P1 O19 67.6(12) 2_666 2_666 ?
O20 P1 O19 112.4(12) . 2_666 ?
O21 P1 O19 109.7(11) 2_666 2_666 ?
O21 P1 O19 70.3(11) . 2_666 ?
O22 P1 O19 76.0(13) 2_666 2_666 ?
O22 P1 O19 104.0(13) . 2_666 ?
O19 P1 O19 180.0(11) . 2_666 ?
O1 W1 O5 102.3(8) . . ?
O1 W1 O16 104.4(9) . 2_666 ?
O5 W1 O16 87.4(8) . 2_666 ?
O1 W1 O9 102.4(8) . . ?
O5 W1 O9 86.9(6) . . ?
O16 W1 O9 153.3(9) 2_666 . ?
O1 W1 O10 101.1(9) . . ?
O5 W1 O10 156.6(10) . . ?
O16 W1 O10 88.1(7) 2_666 . ?
O9 W1 O10 86.9(7) . . ?
O1 W1 O19 158.5(8) . 2_666 ?
O5 W1 O19 95.4(8) . 2_666 ?
O16 W1 O19 63.9(8) 2_666 2_666 ?
O9 W1 O19 90.6(8) . 2_666 ?
O10 W1 O19 62.2(9) . 2_666 ?
O1 W1 O21 159.6(8) . . ?
O5 W1 O21 63.1(8) . . ?
O16 W1 O21 89.8(8) 2_666 . ?
O9 W1 O21 64.5(7) . . ?
O10 W1 O21 93.9(9) . . ?
O19 W1 O21 41.8(7) 2_666 . ?
O13 W2 O4 102.0(9) . . ?
O13 W2 O16 102.9(8) . . ?
O4 W2 O16 88.0(8) . . ?
O13 W2 O7 102.2(9) . . ?
O4 W2 O7 88.5(9) . . ?
O16 W2 O7 154.8(9) . . ?
O13 W2 O17 100.3(9) . . ?
O4 W2 O17 157.7(10) . . ?
O16 W2 O17 86.1(9) . . ?
O7 W2 O17 87.7(8) . . ?
O13 W2 O22 157.6(9) . . ?
O4 W2 O22 94.6(10) . . ?
O16 W2 O22 92.5(9) . . ?
O7 W2 O22 62.9(9) . . ?
O17 W2 O22 64.3(9) . . ?
O13 W2 O19 157.3(8) . . ?
O4 W2 O19 62.4(8) . . ?
O16 W2 O19 62.4(8) . . ?
O7 W2 O19 94.1(9) . . ?
O17 W2 O19 96.0(9) . . ?
O22 W2 O19 45.0(8) . . ?
O12 W3 O15 103.0(9) . . ?
O12 W3 O9 102.5(8) . . ?
O15 W3 O9 88.0(8) . . ?
O12 W3 O3 100.5(8) . . ?
O15 W3 O3 156.5(10) . . ?
O9 W3 O3 87.5(7) . . ?
O12 W3 O7 101.5(9) . . ?
O15 W3 O7 88.5(8) . . ?
O9 W3 O7 156.0(9) . . ?
O3 W3 O7 86.3(9) . . ?
O12 W3 O22 159.9(9) . . ?
O15 W3 O22 63.7(10) . . ?
O9 W3 O22 92.5(9) . . ?
O3 W3 O22 93.5(10) . . ?
O7 W3 O22 64.8(9) . . ?
O18 W4 O8 103.7(9) . 2_666 ?
O18 W4 O10 102.5(10) . 2_666 ?
O8 W4 O10 89.0(7) 2_666 2_666 ?
O18 W4 O6 101.3(8) . . ?
O8 W4 O6 87.8(6) 2_666 . ?
O10 W4 O6 156.1(10) 2_666 . ?
O18 W4 O4 101.5(11) . . ?
O8 W4 O4 154.8(10) 2_666 . ?
O10 W4 O4 87.0(7) 2_666 . ?
O6 W4 O4 85.9(8) . . ?
O18 W4 O19 159.3(9) . . ?
O8 W4 O19 91.7(7) 2_666 . ?
O10 W4 O19 63.5(9) 2_666 . ?
O6 W4 O19 93.0(8) . . ?
O4 W4 O19 64.3(9) . . ?
O18 W4 O20 159.6(10) . . ?
O8 W4 O20 64.5(7) 2_666 . ?
O10 W4 O20 94.2(9) 2_666 . ?
O6 W4 O20 63.2(8) . . ?
O4 W4 O20 91.0(10) . . ?
O19 W4 O20 41.0(7) . . ?
O2 W5 O6 100.1(9) . . ?
O2 W5 O11 102.7(8) . . ?
O6 W5 O11 88.6(6) . . ?
O2 W5 O3 101.7(10) . . ?
O6 W5 O3 86.5(7) . . ?
O11 W5 O3 155.7(10) . . ?
O2 W5 O5 103.7(9) . . ?
O6 W5 O5 156.2(9) . . ?
O11 W5 O5 87.2(7) . . ?
O3 W5 O5 87.7(7) . . ?
O2 W5 O21 161.5(8) . . ?
O6 W5 O21 92.1(8) . . ?
O11 W5 O21 91.4(8) . . ?
O3 W5 O21 65.0(9) . . ?
O5 W5 O21 64.7(8) . . ?
O2 W5 O20 159.2(9) . . ?
O6 W5 O20 63.9(8) . . ?
O11 W5 O20 65.6(8) . . ?
O3 W5 O20 91.0(10) . . ?
O5 W5 O20 93.2(8) . . ?
O21 W5 O20 39.0(7) . . ?
O14 W6 O8 103.5(9) . . ?
O14 W6 O11 101.4(8) . 2_666 ?
O8 W6 O11 86.9(6) . 2_666 ?
O14 W6 O15 103.8(9) . . ?
O8 W6 O15 86.3(8) . . ?
O11 W6 O15 154.8(9) 2_666 . ?
O14 W6 O17 101.2(10) . . ?
O8 W6 O17 155.3(9) . . ?
O11 W6 O17 87.5(8) 2_666 . ?
O15 W6 O17 88.6(8) . . ?
O14 W6 O22 160.1(9) . . ?
O8 W6 O22 90.8(9) . . ?
O11 W6 O22 93.0(9) 2_666 . ?
O15 W6 O22 62.8(10) . . ?
O17 W6 O22 65.5(9) . . ?

loop_
_geom_bond_atom_site_label_1
_geom_bond_atom_site_label_2
_geom_bond_distance
_geom_bond_site_symmetry_2
_geom_bond_publ_flag
Cu1 Cu1 1.082(16) 2_655 ?
Cu1 N1 1.64(3) 2_655 ?
Cu1 N1 2.19(3) . ?
C1 C2 1.346(10) . ?
C1 N1 1.349(10) . ?
C1 H1 0.9300 . ?
C2 C3 1.33(5) . ?
C2 H2 0.9300 . ?
C3 N2 1.33(4) . ?
C3 H3 0.9300 . ?
C4 N2 1.39(4) . ?
C4 C5 1.52(3) . ?
C4 H4A 0.9700 . ?
C4 H4B 0.9700 . ?
C5 C10 1.40(3) . ?
C5 C6 1.41(3) . ?
C6 C7 1.38(4) . ?
C6 H6 0.9300 . ?
C7 C8 1.40(3) . ?
C7 H7 0.9300 . ?
C8 C9 1.33(3) . ?
C8 C11 1.52(3) . ?
C9 C10 1.36(4) . ?
C9 H9 0.9300 . ?
C10 H10 0.9300 . ?
C11 N4 1.45(3) . ?
C11 H11A 0.9700 . ?
C11 H11B 0.9700 . ?
C12 C13 1.34(3) . ?
C12 N4 1.35(3) . ?
C12 H12 0.9300 . ?
C13 C14 1.40(3) . ?
C13 H13 0.9300 . ?
C14 N3 1.35(3) . ?
C14 H14 0.9300 . ?
C15 N5 1.32(3) . ?
C15 C16 1.45(3) . ?
C15 H15 0.9300 . ?
C16 C17 1.35(3) . ?
C16 H16 0.9300 . ?
C17 N6 1.31(3) . ?
C17 H17 0.9300 . ?
C18 N6 1.46(3) . ?
C18 C19 1.53(3) . ?
C18 H18A 0.9700 . ?
C18 H18B 0.9700 . ?
C19 C21 1.36(3) . ?
C19 C20 1.38(3) . ?
C20 C21 1.35(3) 2_754 ?
C20 H20 0.9300 . ?
C21 C20 1.35(3) 2_754 ?
C21 H21 0.9300 . ?
C22 N7 1.31(3) . ?
C22 C23 1.39(4) . ?
C22 H22 0.9300 . ?
C23 C24 1.33(4) . ?
C23 H23 0.9300 . ?
C24 N8 1.32(3) . ?
C24 H24 0.9300 . ?
C25 N8 1.43(3) . ?
C25 C26 1.53(3) . ?
C25 H25A 0.9700 . ?
C25 H25B 0.9700 . ?
C26 C28 1.36(4) . ?
C26 C27 1.38(4) . ?
C27 C28 1.40(4) 2_765 ?
C27 H27 0.9300 . ?
C28 C27 1.40(4) 2_765 ?
C28 H28 0.9300 . ?
Cu2 N3 1.959(19) . ?
Cu2 N7 2.003(19) . ?
Cu2 N5 2.101(17) . ?
N1 N2 1.44(3) . ?
N1 Cu1 1.64(3) 2_655 ?
N3 N4 1.39(2) . ?
N5 N6 1.34(2) . ?
N7 N8 1.33(2) . ?
O1 W1 1.679(14) . ?
O2 W5 1.689(15) . ?
O3 W3 1.88(2) . ?
O3 W5 1.908(15) . ?
O4 W2 1.860(19) . ?
O4 W4 1.936(15) . ?
O5 W1 1.870(17) . ?
O5 W5 1.927(16) . ?
O6 W5 1.887(15) . ?
O6 W4 1.910(16) . ?
O7 W2 1.891(19) . ?
O7 W3 1.894(18) . ?
O8 W6 1.879(15) . ?
O8 W4 1.884(16) 2_666 ?
O9 W3 1.876(15) . ?
O9 W1 1.905(15) . ?
O10 W4 1.894(17) 2_666 ?
O10 W1 1.912(18) . ?
O11 W5 1.887(14) . ?
O11 W6 1.909(15) 2_666 ?
O12 W3 1.696(13) . ?
O13 W2 1.660(13) . ?
O14 W6 1.684(16) . ?
O15 W3 1.87(2) . ?
O15 W6 1.91(2) . ?
O16 W2 1.878(17) . ?
O16 W1 1.887(16) 2_666 ?
O17 W2 1.90(2) . ?
O17 W6 1.922(19) . ?
O18 W4 1.696(17) . ?
O19 P1 1.58(2) . ?
O19 O20 1.71(3) . ?
O19 O21 1.77(3) 2_666 ?
O19 W4 2.39(2) . ?
O19 W1 2.44(2) 2_666 ?
O19 W2 2.51(2) . ?
O20 P1 1.49(2) . ?
O20 O21 1.63(3) . ?
O20 O22 1.76(4) 2_666 ?
O20 W5 2.46(2) . ?
O20 W4 2.48(2) . ?
O21 P1 1.49(2) . ?
O21 O19 1.77(3) 2_666 ?
O21 O22 1.80(4) . ?
O21 W5 2.42(2) . ?
O21 W1 2.52(2) . ?
O22 P1 1.55(3) . ?
O22 O20 1.76(4) 2_666 ?
O22 W3 2.43(3) . ?
O22 W6 2.45(3) . ?
O22 W2 2.51(3) . ?
P1 O20 1.49(2) 2_666 ?
P1 O21 1.49(2) 2_666 ?
P1 O22 1.55(3) 2_666 ?
P1 O19 1.58(2) 2_666 ?
W1 O16 1.886(16) 2_666 ?
W1 O19 2.44(2) 2_666 ?
W4 O8 1.884(16) 2_666 ?
W4 O10 1.894(17) 2_666 ?
W6 O11 1.909(15) 2_666 ?

loop_
_geom_hbond_atom_site_label_D
_geom_hbond_atom_site_label_H
_geom_hbond_atom_site_label_A
_geom_hbond_distance_DH
_geom_hbond_distance_HA
_geom_hbond_distance_DA
_geom_hbond_angle_DHA
_geom_hbond_site_symmetry_A
C4 H4A O12 0.97 2.16 3.04(3) 149.4 .
C12 H12 O3 0.93 2.59 3.43(3) 151.1 1_655
C12 H12 O7 0.93 2.52 3.23(3) 132.9 1_655
C14 H14 O13 0.93 2.40 3.23(2) 148.2 2_765
C21 H21 O17 0.93 2.53 3.32(3) 143.4 2_765
C22 H22 O2 0.93 2.51 3.36(3) 151.5 2_655
C24 H24 O18 0.93 2.41 3.28(3) 156.6 2_665
C25 H25B O13 0.97 2.58 3.39(3) 141.8 2_765
